data_4123727
loop_
_publ_author_name
'Cai, Weizhao'
'G\/ladysiak, Andrzej'
'Anio\/la, Michalina'
'Smith, Vincent J.'
'Barbour, Leonard J.'
'Katrusiak, Andrzej'

_publ_section_title
;
 Giant Negative Area Compressibility Tunable in a Soft Porous Framework
 Material.
;
_journal_issue 29
_journal_name_full 'Journal of the American Chemical Society'
_journal_page_first 9296
_journal_page_last 9301
_journal_paper_doi 10.1021/jacs.5b03280
_journal_volume 137
_journal_year 2015
_chemical_formula_moiety 'C18 H12 N2 O3 Zn, H2 O'
_chemical_formula_sum 'C18 H14 N2 O4 Zn'
_chemical_formula_weight 387.68
_chemical_name_systematic
; 
 ? 
;
_space_group_IT_number 82
_symmetry_cell_setting tetragonal
_symmetry_space_group_name_Hall 'I -4'
_symmetry_space_group_name_H-M 'I -4'
_atom_sites_solution_hydrogens geom
_atom_sites_solution_primary direct
_atom_sites_solution_secondary difmap
_audit_creation_method SHELXL-97
_cell_angle_alpha 90.00
_cell_angle_beta 90.00
_cell_angle_gamma 90.00
_cell_formula_units_Z 8
_cell_length_a 27.7069(13)
_cell_length_b 27.7069(13)
_cell_length_c 3.5719(3)
_cell_measurement_pressure 3580000
_cell_measurement_temperature 296(2)
_cell_volume 2742.0(3)
_computing_cell_refinement 'CrysAlis (Oxford Diffraction, 2010)'
_computing_data_collection 'CrysAlis (Oxford Diffraction, 2010)'
_computing_data_reduction 'CrysAlisRED (Oxford Diffraction, 2010)'
_computing_molecular_graphics 'Mercury (Macrae et al., 2008)'
_computing_publication_material 'SHELXL-97 (Sheldrick, 2008)'
_computing_structure_refinement 'SHELXL-97 (Sheldrick, 2008)'
_computing_structure_solution 'SHELXS-97 (Sheldrick, 2008)'
_diffrn_ambient_temperature 296(2)
_diffrn_measured_fraction_theta_full 0.320
_diffrn_measured_fraction_theta_max 0.320
_diffrn_measurement_device_type 'Oxford Diffraction Xcalibur Eos'
_diffrn_measurement_method
;HP omega scans - for more details see:
A. Budzianowski, A. Katrusiak in High-Pressure Crystallography
(Eds.: A. Katrusiak, P. F. McMillan),
Dordrecht: Kluwer Acad. Publ., 2004 pp.157-168
;
_diffrn_radiation_monochromator graphite
_diffrn_radiation_source 'fine-focus sealed tube'
_diffrn_radiation_type MoK\a
_diffrn_radiation_wavelength 0.71073
_diffrn_reflns_av_R_equivalents 0.0540
_diffrn_reflns_av_sigmaI/netI 0.0522
_diffrn_reflns_limit_h_max 35
_diffrn_reflns_limit_h_min -35
_diffrn_reflns_limit_k_max 6
_diffrn_reflns_limit_k_min -6
_diffrn_reflns_limit_l_max 4
_diffrn_reflns_limit_l_min -4
_diffrn_reflns_number 5762
_diffrn_reflns_theta_full 27.39
_diffrn_reflns_theta_max 27.39
_diffrn_reflns_theta_min 3.29
_exptl_absorpt_coefficient_mu 1.822
_exptl_absorpt_correction_T_max 0.7845
_exptl_absorpt_correction_T_min 0.6390
_exptl_absorpt_correction_type analytical
_exptl_absorpt_process_details
;
Katrusiak, A. (2003). REDSHABS - Program for correcting
reflections intensities for DAC absorption, gasket shadowing
and sample crystal absorption. Adam Mickiewicz University, Pozna\'n.
Katrusiak, A. (2004). Z. Kristallogr. 219, 461-467
;
_exptl_crystal_colour Brown
_exptl_crystal_density_diffrn 1.878
_exptl_crystal_density_method 'not measured'
_exptl_crystal_description Block
_exptl_crystal_F_000 1584
_exptl_crystal_size_max 0.27
_exptl_crystal_size_mid 0.16
_exptl_crystal_size_min 0.14
_refine_diff_density_max 0.458
_refine_diff_density_min -0.485
_refine_diff_density_rms 0.164
_refine_ls_abs_structure_details 'Flack H D (1983), Acta Cryst. A39, 876-881'
_refine_ls_abs_structure_Flack 0.03(5)
_refine_ls_extinction_method none
_refine_ls_goodness_of_fit_ref 1.115
_refine_ls_hydrogen_treatment constr
_refine_ls_matrix_type full
_refine_ls_number_parameters 213
_refine_ls_number_reflns 1039
_refine_ls_number_restraints 257
_refine_ls_restrained_S_all 1.031
_refine_ls_R_factor_all 0.0916
_refine_ls_R_factor_gt 0.0699
_refine_ls_shift/su_max 0.000
_refine_ls_shift/su_mean 0.000
_refine_ls_structure_factor_coef Fsqd
_refine_ls_weighting_details 'calc w=1/[\s^2^(Fo^2^)+(0.1526P)^2^+13.2833P] where P=(Fo^2^+2Fc^2^)/3'
_refine_ls_weighting_scheme calc
_refine_ls_wR_factor_gt 0.1862
_refine_ls_wR_factor_ref 0.2159
_reflns_number_gt 850
_reflns_number_total 1039
_reflns_threshold_expression >2sigma(I)
_cod_data_source_file ja5b03280_si_002.cif
_cod_data_source_block 1H2O_3.58GPa_in_Isopropanol
_cod_depositor_comments
;
The following automatic conversions were performed:
'_atom_site_symetry_multiplicity' tag replaced with
'_atom_site_symmetry_multiplicity' tag as specified in the
replacement file
'/usr/data/users/saulius/crontab/automatic-downloads/rss-feeds/ACS/lib/lists/replacement-tags.lst'.

Automatic conversion script
Id: cif_correct_tags 3376 2015-05-07 07:48:27Z andrius 

The following automatic conversions were performed:

'_symmetry_cell_setting' value 'Tetragonal' changed to 'tetragonal'
according to
/usr/data/users/saulius/crontab/automatic-downloads/rss-feeds/ACS/lib/dictionaries/cif_core.dic
dictionary named 'cif_core.dic' version 2.4.2 from 2011-04-26.

Automatic conversion script
Id: cif_fix_values 3271 2015-04-21 07:52:19Z andrius 

 Adding full bibliography for 4123717--4123744.cif.
;
_cod_original_sg_symbol_Hall I-4
_cod_original_sg_symbol_H-M I-4
_cod_database_code 4123727

loop_
_symmetry_equiv_pos_as_xyz
'x, y, z'
'-x, -y, z'
'y, -x, -z'
'-y, x, -z'
'x+1/2, y+1/2, z+1/2'
'-x+1/2, -y+1/2, z+1/2'
'y+1/2, -x+1/2, -z+1/2'
'-y+1/2, x+1/2, -z+1/2'

loop_
_atom_site_label
_atom_site_type_symbol
_atom_site_fract_x
_atom_site_fract_y
_atom_site_fract_z
_atom_site_U_iso_or_equiv
_atom_site_adp_type
_atom_site_occupancy
_atom_site_symmetry_multiplicity
_atom_site_calc_flag
_atom_site_refinement_flags
Zn1 Zn 0.28470(7) 0.21404(6) 0.8456(5) 0.0338(7) Uani 1 1 d U
O1 O 0.2143(4) 0.2521(4) 0.855(3) 0.037(3) Uani 1 1 d U
H1O H 0.1913 0.2644 0.7298 0.045 Uiso 1 1 d R
N1 N 0.2602(5) 0.1461(4) 0.778(2) 0.031(3) Uani 1 1 d DU
C1 C 0.2806(5) 0.1087(3) 0.934(2) 0.031(3) Uani 1 1 d DU
H1 H 0.3109 0.1101 1.0453 0.037 Uiso 1 1 calc R
N2 N 0.2540(3) 0.0676(3) 0.919(2) 0.032(3) Uani 1 1 d DU
C2 C 0.2153(3) 0.1294(4) 0.6470(17) 0.030(3) Uani 1 1 d DU
O2 O 0.2722(5) -0.1417(5) 1.619(4) 0.082(5) Uani 1 1 d DU
C3 C 0.1787(4) 0.1534(4) 0.461(2) 0.037(3) Uani 1 1 d DU
H3 H 0.1817 0.1860 0.4019 0.045 Uiso 1 1 calc R
O3A O 0.3404(8) -0.125(3) 1.652(15) 0.115(8) Uani 0.22(3) 1 d PDU
O3B O 0.3388(6) -0.1394(10) 1.294(7) 0.115(8) Uani 0.78(3) 1 d PDU
C4 C 0.1375(3) 0.1280(4) 0.364(2) 0.030(3) Uani 1 1 d DU
C5 C 0.1000(3) 0.1499(4) 0.174(3) 0.039(3) Uani 1 1 d DU
H5 H 0.1026 0.1824 0.1124 0.047 Uiso 1 1 calc R
C6 C 0.0585(3) 0.1250(5) 0.072(2) 0.036(4) Uani 1 1 d DU
H6 H 0.0337 0.1405 -0.0554 0.044 Uiso 1 1 calc R
C7 C 0.0550(3) 0.0764(5) 0.165(2) 0.041(4) Uani 1 1 d DU
H7 H 0.0275 0.0591 0.0997 0.049 Uiso 1 1 calc R
C8 C 0.0923(3) 0.0538(5) 0.353(3) 0.033(3) Uani 1 1 d DU
H8 H 0.0896 0.0213 0.4138 0.039 Uiso 1 1 calc R
C9 C 0.1341(2) 0.0790(4) 0.455(2) 0.029(3) Uani 1 1 d DU
C10 C 0.1707(3) 0.0550(4) 0.642(2) 0.027(3) Uani 1 1 d DU
H10 H 0.1680 0.0223 0.6988 0.033 Uiso 1 1 calc R
C11 C 0.2113(3) 0.0807(4) 0.742(3) 0.028(3) Uani 1 1 d DU
C12 C 0.2446(4) -0.0544(3) 1.308(3) 0.032(3) Uani 1 1 d GU
H12 H 0.2208 -0.0753 1.3950 0.039 Uiso 1 1 calc R
C15 C 0.2927(5) -0.0688(3) 1.309(3) 0.049(4) Uani 1 1 d GDU
C13 C 0.3283(3) -0.0376(4) 1.180(4) 0.066(6) Uani 1 1 d GU
H13 H 0.3604 -0.0473 1.1807 0.079 Uiso 1 1 calc R
C14 C 0.3158(3) 0.0080(4) 1.050(3) 0.044(4) Uani 1 1 d GU
H14 H 0.3396 0.0288 0.9634 0.052 Uiso 1 1 calc R
C16 C 0.2677(4) 0.0224(3) 1.049(2) 0.028(3) Uani 1 1 d GU
C17 C 0.2322(3) -0.0089(4) 1.178(3) 0.040(4) Uani 1 1 d GU
H17 H 0.2000 0.0008 1.1777 0.048 Uiso 1 1 calc R
C18 C 0.3009(8) -0.1196(4) 1.454(7) 0.081(6) Uani 1 1 d DU
O1W O 0.4206(9) -0.1125(8) 0.907(7) 0.157(9) Uiso 1 1 d .
H1WA H 0.3978 -0.1301 0.9877 0.188 Uiso 1 1 d R
H1WB H 0.4228 -0.0883 0.7620 0.188 Uiso 1 1 d R

loop_
_atom_site_aniso_label
_atom_site_aniso_U_11
_atom_site_aniso_U_22
_atom_site_aniso_U_33
_atom_site_aniso_U_23
_atom_site_aniso_U_13
_atom_site_aniso_U_12
Zn1 0.0322(12) 0.0262(10) 0.0431(8) 0.0010(9) -0.0015(9) -0.005(2)
O1 0.053(7) 0.025(4) 0.035(4) 0.008(5) -0.004(6) 0.007(8)
N1 0.037(7) 0.021(4) 0.037(6) -0.002(5) -0.006(6) -0.005(7)
C1 0.024(7) 0.032(6) 0.037(7) 0.002(7) 0.008(6) -0.019(9)
N2 0.030(7) 0.022(5) 0.046(7) -0.003(6) -0.017(7) -0.007(8)
C2 0.039(7) 0.025(6) 0.024(5) 0.007(7) 0.007(6) -0.007(8)
O2 0.150(15) 0.036(6) 0.061(7) 0.016(6) -0.005(9) 0.003(15)
C3 0.048(7) 0.033(7) 0.031(6) 0.001(7) 0.001(6) -0.005(9)
O3A 0.109(11) 0.096(15) 0.140(17) 0.001(14) -0.006(10) 0.064(14)
O3B 0.109(11) 0.096(15) 0.140(17) 0.001(14) -0.006(10) 0.064(14)
C4 0.036(7) 0.025(6) 0.031(6) -0.005(7) 0.007(6) 0.011(9)
C5 0.042(7) 0.043(8) 0.033(6) 0.005(8) 0.000(7) 0.014(9)
C6 0.037(7) 0.042(7) 0.029(6) -0.004(6) 0.007(6) 0.014(10)
C7 0.029(7) 0.048(8) 0.044(7) 0.006(9) -0.011(7) 0.012(11)
C8 0.025(6) 0.034(7) 0.039(6) -0.020(8) -0.009(7) 0.016(9)
C9 0.033(7) 0.028(6) 0.027(6) -0.004(6) -0.008(6) 0.000(9)
C10 0.018(5) 0.024(6) 0.039(6) -0.008(7) -0.006(6) 0.000(7)
C11 0.019(6) 0.027(6) 0.036(8) -0.006(6) -0.005(5) -0.003(7)
C12 0.040(7) 0.024(6) 0.034(6) -0.005(6) -0.009(8) -0.016(11)
C15 0.066(9) 0.029(7) 0.051(8) -0.013(7) 0.008(10) 0.000(10)
C13 0.027(7) 0.070(11) 0.101(14) 0.033(13) -0.002(11) 0.015(10)
C14 0.033(7) 0.037(8) 0.060(9) -0.004(8) 0.021(8) 0.007(10)
C16 0.032(7) 0.019(5) 0.032(7) 0.000(6) -0.007(7) -0.005(8)
C17 0.039(8) 0.046(8) 0.035(6) 0.016(8) -0.002(8) -0.009(10)
C18 0.094(13) 0.035(9) 0.114(17) 0.006(10) 0.004(10) 0.023(12)

loop_
_atom_type_symbol
_atom_type_description
_atom_type_scat_dispersion_real
_atom_type_scat_dispersion_imag
_atom_type_scat_source
C C 0.0033 0.0016 'International Tables Vol C Tables 4.2.6.8 and 6.1.1.4'
H H 0.0000 0.0000 'International Tables Vol C Tables 4.2.6.8 and 6.1.1.4'
N N 0.0061 0.0033 'International Tables Vol C Tables 4.2.6.8 and 6.1.1.4'
O O 0.0106 0.0060 'International Tables Vol C Tables 4.2.6.8 and 6.1.1.4'
Zn Zn 0.2839 1.4301 'International Tables Vol C Tables 4.2.6.8 and 6.1.1.4'

loop_
_geom_angle_atom_site_label_1
_geom_angle_atom_site_label_2
_geom_angle_atom_site_label_3
_geom_angle
_geom_angle_site_symmetry_1
_geom_angle_site_symmetry_3
O1 Zn1 N1 109.8(4) 6_554 .
O1 Zn1 O1 124.6(5) 6_554 6
N1 Zn1 O1 122.6(4) . 6
O1 Zn1 O2 87.4(5) 6_554 7_557
N1 Zn1 O2 120.6(6) . 7_557
O1 Zn1 O2 81.3(5) 6 7_557
O1 Zn1 O1 78.5(4) 6_554 .
N1 Zn1 O1 98.6(4) . .
O1 Zn1 O1 77.3(4) 6 .
O2 Zn1 O1 140.7(5) 7_557 .
Zn1 O1 Zn1 124.6(5) 6 6_554
Zn1 O1 Zn1 103.0(5) 6 .
Zn1 O1 Zn1 101.2(5) 6_554 .
C1 N1 C2 105.3(10) . .
C1 N1 Zn1 123.0(9) . .
C2 N1 Zn1 130.2(8) . .
N1 C1 N2 114.5(11) . .
C1 N2 C11 105.2(9) . .
C1 N2 C16 126.5(7) . .
C11 N2 C16 128.3(10) . .
C3 C2 C11 121.6(7) . .
C3 C2 N1 130.5(8) . .
C11 C2 N1 107.9(8) . .
C18 O2 Zn1 114.9(8) . 8_547
C2 C3 C4 118.6(5) . .
C18 O3A O3B 59.4(18) . .
C18 O3B O3A 59.1(18) . .
C5 C4 C3 121.2(8) . .
C5 C4 C9 119.3(7) . .
C3 C4 C9 119.5(6) . .
C4 C5 C6 122.2(6) . .
C5 C6 C7 118.5(7) . .
C8 C7 C6 120.2(7) . .
C7 C8 C9 121.1(7) . .
C10 C9 C4 121.9(7) . .
C10 C9 C8 119.3(9) . .
C4 C9 C8 118.7(7) . .
C11 C10 C9 118.3(7) . .
C10 C11 N2 132.7(9) . .
C10 C11 C2 120.1(7) . .
N2 C11 C2 107.2(8) . .
C15 C12 C17 120.0 . .
C12 C15 C13 120.0 . .
C12 C15 C18 114.3(11) . .
C13 C15 C18 125.7(11) . .
C15 C13 C14 120.0 . .
C16 C14 C13 120.0 . .
C17 C16 C14 120.0 . .
C17 C16 N2 118.5(8) . .
C14 C16 N2 121.5(8) . .
C16 C17 C12 120.0 . .
O2 C18 O3A 103.9(7) . .
O2 C18 O3B 123.1(11) . .
O3A C18 O3B 62(4) . .
O2 C18 C15 123.9(14) . .
O3A C18 C15 114(4) . .
O3B C18 C15 111.0(19) . .

loop_
_geom_bond_atom_site_label_1
_geom_bond_atom_site_label_2
_geom_bond_distance
_geom_bond_site_symmetry_2
Zn1 O1 1.989(11) 6_554
Zn1 N1 2.014(12) .
Zn1 O1 2.045(10) 6
Zn1 O2 2.078(13) 7_557
Zn1 O1 2.217(11) .
O1 Zn1 1.989(10) 6
O1 Zn1 2.045(10) 6_554
N1 C1 1.3049(10) .
N1 C2 1.409(16) .
C1 N2 1.3580(10) .
N2 C11 1.3901(10) .
N2 C16 1.391(11) .
C2 C3 1.3820(10) .
C2 C11 1.396(7) .
O2 C18 1.164(13) .
O2 Zn1 2.078(13) 8_547
C3 C4 1.386(7) .
O3A C18 1.3100(8) .
O3A O3B 1.34(7) .
O3B C18 1.3140(7) .
C4 C5 1.3822(10) .
C4 C9 1.397(7) .
C5 C6 1.389(7) .
C6 C7 1.390(8) .
C7 C8 1.384(7) .
C8 C9 1.401(7) .
C9 C10 1.386(7) .
C10 C11 1.378(7) .
C12 C15 1.3900 .
C12 C17 1.3900 .
C15 C13 1.3900 .
C15 C18 1.5165 .
C13 C14 1.3900 .
C14 C16 1.3900 .
C16 C17 1.3900 .

loop_
_geom_torsion_atom_site_label_1
_geom_torsion_atom_site_label_2
_geom_torsion_atom_site_label_3
_geom_torsion_atom_site_label_4
_geom_torsion
_geom_torsion_site_symmetry_1
_geom_torsion_site_symmetry_3
_geom_torsion_site_symmetry_4
O1 Zn1 O1 Zn1 -129.0(7) 6_554 . 6
N1 Zn1 O1 Zn1 122.4(4) . . 6
O1 Zn1 O1 Zn1 0.8(3) 6 . 6
O2 Zn1 O1 Zn1 -57.9(9) 7_557 . 6
O1 Zn1 O1 Zn1 0.8(3) 6_554 . 6_554
N1 Zn1 O1 Zn1 -107.8(4) . . 6_554
O1 Zn1 O1 Zn1 130.6(7) 6 . 6_554
O2 Zn1 O1 Zn1 71.9(8) 7_557 . 6_554
O1 Zn1 N1 C1 135.2(5) 6_554 . .
O1 Zn1 N1 C1 -63.6(7) 6 . .
O2 Zn1 N1 C1 36.1(7) 7_557 . .
O1 Zn1 N1 C1 -144.1(5) . . .
O1 Zn1 N1 C2 -61.3(6) 6_554 . .
O1 Zn1 N1 C2 99.9(6) 6 . .
O2 Zn1 N1 C2 -160.4(5) 7_557 . .
O1 Zn1 N1 C2 19.4(5) . . .
C2 N1 C1 N2 0.5(3) . . .
Zn1 N1 C1 N2 167.5(6) . . .
N1 C1 N2 C11 -1.5(7) . . .
N1 C1 N2 C16 177.2(9) . . .
C1 N1 C2 C3 179.9(3) . . .
Zn1 N1 C2 C3 14.2(6) . . .
C1 N1 C2 C11 0.8(6) . . .
Zn1 N1 C2 C11 -164.9(8) . . .
C11 C2 C3 C4 -0.8(9) . . .
N1 C2 C3 C4 -179.8(3) . . .
C2 C3 C4 C5 -179.3(5) . . .
C2 C3 C4 C9 -0.2(8) . . .
C3 C4 C5 C6 179.6(5) . . .
C9 C4 C5 C6 0.5(8) . . .
C4 C5 C6 C7 -0.1(8) . . .
C5 C6 C7 C8 -0.2(8) . . .
C6 C7 C8 C9 0.0(8) . . .
C5 C4 C9 C10 179.5(5) . . .
C3 C4 C9 C10 0.3(8) . . .
C5 C4 C9 C8 -0.6(8) . . .
C3 C4 C9 C8 -179.8(5) . . .
C7 C8 C9 C10 -179.7(5) . . .
C7 C8 C9 C4 0.3(8) . . .
C4 C9 C10 C11 0.5(10) . . .
C8 C9 C10 C11 -179.4(8) . . .
C9 C10 C11 N2 -178.2(11) . . .
C9 C10 C11 C2 -1.5(15) . . .
C1 N2 C11 C10 178.9(13) . . .
C16 N2 C11 C10 0(2) . . .
C1 N2 C11 C2 1.9(10) . . .
C16 N2 C11 C2 -176.8(9) . . .
C3 C2 C11 C10 1.6(15) . . .
N1 C2 C11 C10 -179.2(9) . . .
C3 C2 C11 N2 179.1(6) . . .
N1 C2 C11 N2 -1.7(10) . . .
C17 C12 C15 C13 0.0 . . .
C17 C12 C15 C18 -179.3(14) . . .
C12 C15 C13 C14 0.0 . . .
C18 C15 C13 C14 179.2(16) . . .
C15 C13 C14 C16 0.0 . . .
C13 C14 C16 C17 0.0 . . .
C13 C14 C16 N2 -179.8(9) . . .
C1 N2 C16 C17 149.8(7) . . .
C11 N2 C16 C17 -31.8(14) . . .
C1 N2 C16 C14 -30.4(11) . . .
C11 N2 C16 C14 148.0(11) . . .
C14 C16 C17 C12 0.0 . . .
N2 C16 C17 C12 179.8(9) . . .
C15 C12 C17 C16 0.0 . . .
Zn1 O2 C18 O3A -63(5) 8_547 . .
Zn1 O2 C18 O3B 2(4) 8_547 . .
Zn1 O2 C18 C15 164.1(17) 8_547 . .
O3B O3A C18 O2 120.4(9) . . .
O3B O3A C18 C15 -102(4) . . .
O3A O3B C18 O2 -88(2) . . .
O3A O3B C18 C15 107(4) . . .
C12 C15 C18 O2 -15(3) . . .
C13 C15 C18 O2 166(2) . . .
C12 C15 C18 O3A -143(3) . . .
C13 C15 C18 O3A 38(4) . . .
C12 C15 C18 O3B 149.8(18) . . .
C13 C15 C18 O3B -29(3) . . .
Zn1 O1 Zn1 O1 -0.7(2) . 6 6
Zn1 O1 Zn1 O1 -129.0(7) 6 . 6_554
